data_2216338
loop_
_publ_author_name
'Akella Sivaramakrishna'
'Hong Su'
'John R. Moss'

_publ_section_title
;<i>cis</i>-(Carbonato-\k^2^<i>O</i>,<i>O</i>')bis(triphenylphosphine-\k<i>P</i>)platinum(II)--benzene--dichloromethane
 mixed solvate (2/1/1)
;
_journal_coeditor_code BX2113
_journal_issue 12
_journal_name_full 'Acta Crystallographica Section E'
_journal_page_first m3097
_journal_page_last m3097
_journal_paper_doi 10.1107/S1600536807058709
_journal_volume 63
_journal_year 2007
_chemical_formula_iupac '[Pt (C O3) (C18 H15 P)2], 0.5C6 H6, 0.5C H2 Cl2'
_chemical_formula_moiety 'C37 H30 Cl O3 P2 Pt, 0.5 C6H6, 0.5 CH2CL2'
_chemical_formula_sum 'C40.5 H34 Cl O3 P2 Pt'
_chemical_formula_weight 861.16
_chemical_melting_point 462.1(10)
_chemical_name_systematic
;
cis-(Carbonato-\k^2^O,O')bis(triphenylphosphine-\kP)platinum(II)--benzene--
dichloromethane (2/1/1)
;
_space_group_IT_number 2
_symmetry_cell_setting triclinic
_symmetry_space_group_name_Hall '-P 1'
_symmetry_space_group_name_H-M 'P -1'
_atom_sites_solution_hydrogens geom
_atom_sites_solution_primary direct
_atom_sites_solution_secondary difmap
_audit_creation_method SHELXL-97
_cell_angle_alpha 85.5760(10)
_cell_angle_beta 71.7570(10)
_cell_angle_gamma 70.9560(10)
_cell_formula_units_Z 2
_cell_length_a 10.4676(2)
_cell_length_b 12.2005(3)
_cell_length_c 15.2380(4)
_cell_measurement_reflns_used 37316
_cell_measurement_temperature 173(2)
_cell_measurement_theta_max 21.63
_cell_measurement_theta_min 3.14
_cell_volume 1746.40(7)
_computing_cell_refinement 'DENZO--SMN (Otwinowski & Minor, 1997)'
_computing_data_collection 'COLLECT (Nonius, 2000)'
_computing_data_reduction 'DENZO--SMN (Otwinowski & Minor, 1997)'
_computing_molecular_graphics 'X-Seed (Barbour, 2001)'
_computing_publication_material 'SHELXL97 (Sheldrick, 1997)'
_computing_structure_refinement 'SHELXL97 (Sheldrick, 1997)'
_computing_structure_solution 'SHELXS97 (Sheldrick, 1997)'
_diffrn_ambient_temperature 173(2)
_diffrn_measured_fraction_theta_full 0.996
_diffrn_measured_fraction_theta_max 0.996
_diffrn_measurement_device_type 'Nonius Kappa CCD diffractometer'
_diffrn_measurement_method '1.2\% \f scans and \w scans'
_diffrn_radiation_monochromator graphite
_diffrn_radiation_source 'fine-focus sealed tube'
_diffrn_radiation_type MoK\a
_diffrn_radiation_wavelength 0.71073
_diffrn_reflns_av_R_equivalents 0.0922
_diffrn_reflns_av_sigmaI/netI 0.0727
_diffrn_reflns_limit_h_max 12
_diffrn_reflns_limit_h_min -12
_diffrn_reflns_limit_k_max 15
_diffrn_reflns_limit_k_min -15
_diffrn_reflns_limit_l_max 18
_diffrn_reflns_limit_l_min -18
_diffrn_reflns_number 37316
_diffrn_reflns_theta_full 26.03
_diffrn_reflns_theta_max 26.03
_diffrn_reflns_theta_min 3.14
_exptl_absorpt_coefficient_mu 4.224
_exptl_absorpt_correction_T_max 0.8492
_exptl_absorpt_correction_T_min 0.6774
_exptl_absorpt_correction_type multi-scan
_exptl_absorpt_process_details '(SADABS; Sheldrick, 2001)'
_exptl_crystal_colour colourless
_exptl_crystal_density_diffrn 1.638
_exptl_crystal_density_method 'not measured'
_exptl_crystal_description Prism
_exptl_crystal_F_000 852
_exptl_crystal_size_max 0.10
_exptl_crystal_size_mid 0.07
_exptl_crystal_size_min 0.04
_refine_diff_density_max 1.329
_refine_diff_density_min -1.452
_refine_ls_extinction_coef 0.00138(16)
_refine_ls_extinction_expression Fc^*^=kFc[1+0.001xFc^2^\l^3^/sin(2\q)]^-1/4^
_refine_ls_extinction_method SHELXL
_refine_ls_goodness_of_fit_ref 1.045
_refine_ls_hydrogen_treatment constr
_refine_ls_matrix_type full
_refine_ls_number_parameters 459
_refine_ls_number_reflns 6847
_refine_ls_number_restraints 2
_refine_ls_restrained_S_all 1.046
_refine_ls_R_factor_all 0.0590
_refine_ls_R_factor_gt 0.0358
_refine_ls_shift/su_max 0.001
_refine_ls_shift/su_mean 0.000
_refine_ls_structure_factor_coef Fsqd
_refine_ls_weighting_details 'calc w=1/[\s^2^(Fo^2^)+(0.0097P)^2^+1.8518P] where P=(Fo^2^+2Fc^2^)/3'
_refine_ls_weighting_scheme calc
_refine_ls_wR_factor_gt 0.0542
_refine_ls_wR_factor_ref 0.0601
_reflns_number_gt 5512
_reflns_number_total 6847
_reflns_threshold_expression >2sigma(I)
_cod_data_source_file bx2113.cif
_cod_data_source_block I
_cod_depositor_comments
;
The following automatic conversions were performed:
'_symmetry_cell_setting' value 'Triclinic' changed to 'triclinic'
according to '/home/saulius/struct/CIF-dictionaries/cif_core.dic'
dictionary named 'cif_core.dic' version 2.4.1 from 2010-06-29.

Automatic conversion script
Id: cif_fix_enum 1527 2010-12-29 10:47:43Z saulius 

The following automatic conversions were performed:

'_chemical_melting_point' value '188-190\%C' was changed to
'462.1(10)' - it was converted from degrees Celsius(C) to Kelvins(K),
the average value was taken and precision was estimated.

Automatic conversion script
Id: cif_fix_values 1646 2011-03-28 12:23:43Z adriana 

The following automatic conversions were performed:

'_chemical_melting_point' value '188-190\%C' was changed to
'462.1(10)' - it was converted from degrees Celsius(C) to Kelvins(K),
the average value was taken and precision was
estimated.

'_symmetry_cell_setting' value 'Triclinic' changed to
'triclinic' according to
/home/saulius/struct/CIF-dictionaries/cif_core.dic dictionary named
'cif_core.dic' version 2.4.1 from 2010-06-29.

Automatic conversion script
Id: cif_fix_values 1715 2011-07-08 13:25:40Z adriana 
;
_cod_original_sg_symbol_H-M P-1
_cod_original_formula_sum 'C40.50 H34 Cl O3 P2 Pt'
_cod_database_code 2216338
_cod_database_fobs_code 2216338

loop_
_symmetry_equiv_pos_as_xyz
'x, y, z'
'-x, -y, -z'

loop_
_atom_site_type_symbol
_atom_site_label
_atom_site_fract_x
_atom_site_fract_y
_atom_site_fract_z
_atom_site_U_iso_or_equiv
_atom_site_adp_type
_atom_site_calc_flag
_atom_site_refinement_flags
_atom_site_occupancy
_atom_site_disorder_assembly
_atom_site_disorder_group
Pt Pt1 0.68157(2) 0.619084(16) 0.722116(14) 0.01730(7) Uani d . 1 . .
Cl Cl1A -0.2308(4) 1.2485(3) 1.0422(3) 0.0629(12) Uani d PD 0.50 A 1
Cl Cl2A 0.0109(4) 1.2327(3) 0.8803(3) 0.0590(10) Uani d PD 0.50 A 1
P P1 0.61853(12) 0.77338(9) 0.63764(8) 0.0169(3) Uani d . 1 . .
P P2 0.79888(13) 0.68445(10) 0.79647(9) 0.0208(3) Uani d . 1 . .
O O1 0.6013(3) 0.5118(3) 0.6748(2) 0.0230(7) Uani d . 1 . .
O O2 0.7197(3) 0.4556(2) 0.7765(2) 0.0231(7) Uani d . 1 . .
O O3 0.6483(3) 0.3258(3) 0.7215(2) 0.0320(8) Uani d . 1 . .
C C1 0.6555(5) 0.4223(4) 0.7241(3) 0.0214(11) Uani d . 1 . .
C C11 0.4805(5) 0.7670(4) 0.5907(3) 0.0183(10) Uani d . 1 . .
C C12 0.3494(5) 0.8540(4) 0.6099(3) 0.0242(11) Uani d . 1 . .
H H12 0.3284 0.9169 0.6507 0.029 Uiso calc R 1 . .
C C13 0.2493(5) 0.8491(4) 0.5694(4) 0.0325(13) Uani d . 1 . .
H H13 0.1603 0.9090 0.5824 0.039 Uiso calc R 1 . .
C C14 0.2782(5) 0.7585(4) 0.5108(4) 0.0321(13) Uani d . 1 . .
H H14 0.2100 0.7565 0.4824 0.039 Uiso calc R 1 . .
C C15 0.4063(5) 0.6700(4) 0.4929(3) 0.0264(11) Uani d . 1 . .
H H15 0.4251 0.6061 0.4536 0.032 Uiso calc R 1 . .
C C16 0.5070(5) 0.6744(4) 0.5321(3) 0.0217(11) Uani d . 1 . .
H H16 0.5952 0.6137 0.5190 0.026 Uiso calc R 1 . .
C C21 0.7630(5) 0.7745(4) 0.5340(3) 0.0183(10) Uani d . 1 . .
C C22 0.7417(5) 0.8449(4) 0.4596(3) 0.0232(11) Uani d . 1 . .
H H22 0.6500 0.8976 0.4640 0.028 Uiso calc R 1 . .
C C23 0.8533(5) 0.8383(4) 0.3797(3) 0.0278(12) Uani d . 1 . .
H H23 0.8381 0.8878 0.3301 0.033 Uiso calc R 1 . .
C C24 0.9874(5) 0.7599(4) 0.3715(3) 0.0251(11) Uani d . 1 . .
H H24 1.0639 0.7563 0.3168 0.030 Uiso calc R 1 . .
C C25 1.0086(5) 0.6873(4) 0.4431(3) 0.0227(11) Uani d . 1 . .
H H25 1.0994 0.6320 0.4370 0.027 Uiso calc R 1 . .
C C26 0.8986(5) 0.6947(4) 0.5237(3) 0.0202(10) Uani d . 1 . .
H H26 0.9150 0.6449 0.5729 0.024 Uiso calc R 1 . .
C C31 0.5409(5) 0.9146(4) 0.6962(3) 0.0215(11) Uani d . 1 . .
C C32 0.5610(5) 1.0156(4) 0.6548(4) 0.0280(12) Uani d . 1 . .
H H32 0.6250 1.0127 0.5944 0.034 Uiso calc R 1 . .
C C33 0.4857(5) 1.1221(4) 0.7033(4) 0.0370(14) Uani d . 1 . .
H H33 0.5012 1.1914 0.6764 0.044 Uiso calc R 1 . .
C C34 0.3900(6) 1.1266(5) 0.7892(4) 0.0459(16) Uani d . 1 . .
H H34 0.3367 1.1995 0.8204 0.055 Uiso calc R 1 . .
C C35 0.3699(6) 1.0267(5) 0.8309(4) 0.0428(15) Uani d . 1 . .
H H35 0.3047 1.0304 0.8910 0.051 Uiso calc R 1 . .
C C36 0.4458(5) 0.9206(4) 0.7845(4) 0.0328(13) Uani d . 1 . .
H H36 0.4325 0.8515 0.8132 0.039 Uiso calc R 1 . .
C C41 0.7442(5) 0.6453(4) 0.9163(3) 0.0222(11) Uani d . 1 . .
C C42 0.6065(5) 0.6427(4) 0.9562(4) 0.0343(13) Uani d . 1 . .
H H42 0.5439 0.6586 0.9199 0.041 Uiso calc R 1 . .
C C43 0.5593(6) 0.6170(5) 1.0493(4) 0.0397(14) Uani d . 1 . .
H H43 0.4648 0.6156 1.0762 0.048 Uiso calc R 1 . .
C C44 0.6494(6) 0.5940(4) 1.1017(4) 0.0372(13) Uani d . 1 . .
H H44 0.6175 0.5762 1.1650 0.045 Uiso calc R 1 . .
C C45 0.7866(6) 0.5965(4) 1.0630(4) 0.0351(13) Uani d . 1 . .
H H45 0.8485 0.5807 1.0998 0.042 Uiso calc R 1 . .
C C46 0.8341(5) 0.6221(4) 0.9709(3) 0.0280(12) Uani d . 1 . .
H H46 0.9286 0.6238 0.9447 0.034 Uiso calc R 1 . .
C C51 0.9892(5) 0.6088(4) 0.7531(3) 0.0201(10) Uani d . 1 . .
C C52 1.0905(5) 0.6579(4) 0.7568(4) 0.0317(13) Uani d . 1 . .
H H52 1.0613 0.7345 0.7813 0.038 Uiso calc R 1 . .
C C53 1.2324(5) 0.5957(4) 0.7250(4) 0.0346(13) Uani d . 1 . .
H H53 1.3005 0.6306 0.7268 0.042 Uiso calc R 1 . .
C C54 1.2770(5) 0.4851(5) 0.6911(3) 0.0347(13) Uani d . 1 . .
H H54 1.3755 0.4432 0.6700 0.042 Uiso calc R 1 . .
C C55 1.1791(5) 0.4336(4) 0.6873(4) 0.0337(13) Uani d . 1 . .
H H55 1.2098 0.3564 0.6637 0.040 Uiso calc R 1 . .
C C56 1.0350(5) 0.4960(4) 0.7183(3) 0.0276(12) Uani d . 1 . .
H H56 0.9673 0.4611 0.7156 0.033 Uiso calc R 1 . .
C C61 0.7872(5) 0.8355(4) 0.8016(4) 0.0263(12) Uani d . 1 . .
C C62 0.8509(5) 0.8877(4) 0.7226(4) 0.0335(13) Uani d . 1 . .
H H62 0.9021 0.8431 0.6667 0.040 Uiso calc R 1 . .
C C63 0.8402(7) 1.0033(5) 0.7248(5) 0.0501(18) Uani d . 1 . .
H H63 0.8854 1.0375 0.6711 0.060 Uiso calc R 1 . .
C C64 0.7638(7) 1.0693(5) 0.8053(6) 0.058(2) Uani d . 1 . .
H H64 0.7548 1.1492 0.8066 0.070 Uiso calc R 1 . .
C C65 0.7008(6) 1.0193(5) 0.8836(5) 0.0528(17) Uani d . 1 . .
H H65 0.6490 1.0644 0.9391 0.063 Uiso calc R 1 . .
C C66 0.7127(6) 0.9029(4) 0.8816(4) 0.0390(14) Uani d . 1 . .
H H66 0.6690 0.8689 0.9360 0.047 Uiso calc R 1 . .
C C1A -0.1603(13) 1.3141(13) 0.9414(10) 0.046(5) Uani d PD 0.50 A 1
H H1A1 -0.2220 1.3264 0.9014 0.056 Uiso calc PR 0.50 A 1
H H1A2 -0.1601 1.3911 0.9576 0.056 Uiso calc PR 0.50 A 1
C C1B -0.1889(14) 1.3178(7) 0.9804(9) 0.055(6) Uani d PG 0.50 B 2
H H1B -0.2442 1.3947 0.9725 0.065 Uiso calc PR 0.50 B 2
C C2B -0.2077(12) 1.2719(10) 1.0681(7) 0.117(12) Uani d PG 0.50 B 2
H H2B -0.2759 1.3174 1.1202 0.141 Uiso calc PR 0.50 B 2
C C3B -0.1268(12) 1.1593(10) 1.0797(6) 0.055(4) Uani d PG 0.50 B 2
H H3B -0.1396 1.1279 1.1397 0.067 Uiso calc PR 0.50 B 2
C C4B -0.0270(11) 1.0926(7) 1.0035(9) 0.082(5) Uani d PG 0.50 B 2
H H4B 0.0283 1.0157 1.0114 0.098 Uiso calc PR 0.50 B 2
C C5B -0.0082(10) 1.1386(11) 0.9158(7) 0.086(6) Uani d PG 0.50 B 2
H H5B 0.0600 1.0930 0.8637 0.103 Uiso calc PR 0.50 B 2
C C6B -0.0891(13) 1.2511(11) 0.9042(7) 0.070(5) Uani d PG 0.50 B 2
H H6B -0.0763 1.2825 0.8442 0.084 Uiso calc PR 0.50 B 2

loop_
_atom_site_aniso_label
_atom_site_aniso_U_11
_atom_site_aniso_U_22
_atom_site_aniso_U_33
_atom_site_aniso_U_12
_atom_site_aniso_U_13
_atom_site_aniso_U_23
Pt1 0.01714(10) 0.01846(10) 0.01863(11) -0.00798(7) -0.00715(8) 0.00441(7)
Cl1A 0.045(2) 0.061(2) 0.057(3) -0.0059(19) 0.004(2) 0.016(2)
Cl2A 0.043(2) 0.074(2) 0.053(2) -0.015(2) -0.009(2) 0.0072(18)
P1 0.0156(6) 0.0182(6) 0.0172(7) -0.0055(5) -0.0051(5) 0.0007(5)
P2 0.0229(7) 0.0188(6) 0.0248(8) -0.0089(5) -0.0120(6) 0.0058(5)
O1 0.0217(18) 0.0280(18) 0.024(2) -0.0127(14) -0.0095(16) 0.0048(15)
O2 0.0232(18) 0.0262(17) 0.0223(19) -0.0117(15) -0.0078(16) 0.0071(14)
O3 0.034(2) 0.0233(18) 0.042(2) -0.0129(16) -0.0135(18) 0.0061(16)
C1 0.020(3) 0.019(3) 0.023(3) -0.008(2) -0.003(2) 0.003(2)
C11 0.019(2) 0.018(2) 0.020(3) -0.008(2) -0.009(2) 0.006(2)
C12 0.024(3) 0.021(2) 0.029(3) -0.011(2) -0.006(2) 0.001(2)
C13 0.020(3) 0.025(3) 0.053(4) -0.005(2) -0.016(3) 0.009(3)
C14 0.031(3) 0.036(3) 0.042(4) -0.017(3) -0.022(3) 0.008(3)
C15 0.028(3) 0.032(3) 0.022(3) -0.015(2) -0.006(2) 0.001(2)
C16 0.019(2) 0.024(2) 0.022(3) -0.009(2) -0.004(2) 0.003(2)
C21 0.022(3) 0.017(2) 0.017(3) -0.008(2) -0.006(2) -0.0039(19)
C22 0.023(3) 0.020(2) 0.022(3) -0.002(2) -0.007(2) 0.003(2)
C23 0.033(3) 0.025(3) 0.019(3) -0.007(2) -0.001(2) 0.005(2)
C24 0.022(3) 0.027(3) 0.023(3) -0.011(2) 0.001(2) -0.004(2)
C25 0.017(2) 0.024(2) 0.026(3) -0.007(2) -0.005(2) -0.003(2)
C26 0.022(3) 0.022(2) 0.020(3) -0.009(2) -0.010(2) 0.002(2)
C31 0.018(2) 0.020(2) 0.026(3) -0.004(2) -0.008(2) 0.000(2)
C32 0.021(3) 0.024(3) 0.039(3) -0.005(2) -0.011(2) 0.001(2)
C33 0.032(3) 0.021(3) 0.055(4) -0.002(2) -0.013(3) -0.005(3)
C34 0.041(4) 0.030(3) 0.057(4) 0.008(3) -0.015(3) -0.024(3)
C35 0.032(3) 0.052(4) 0.027(3) 0.007(3) -0.005(3) -0.013(3)
C36 0.033(3) 0.028(3) 0.032(3) -0.001(2) -0.011(3) -0.003(2)
C41 0.027(3) 0.018(2) 0.024(3) -0.004(2) -0.015(2) -0.002(2)
C42 0.035(3) 0.041(3) 0.033(3) -0.014(3) -0.018(3) 0.005(3)
C43 0.036(3) 0.056(4) 0.025(3) -0.020(3) -0.002(3) 0.008(3)
C44 0.039(3) 0.044(3) 0.019(3) -0.004(3) -0.007(3) 0.003(2)
C45 0.040(3) 0.038(3) 0.021(3) 0.003(3) -0.015(3) -0.003(2)
C46 0.025(3) 0.027(3) 0.029(3) -0.001(2) -0.011(2) -0.006(2)
C51 0.018(2) 0.024(2) 0.020(3) -0.010(2) -0.007(2) 0.008(2)
C52 0.033(3) 0.026(3) 0.048(4) -0.017(2) -0.024(3) 0.014(2)
C53 0.032(3) 0.042(3) 0.041(4) -0.022(3) -0.021(3) 0.020(3)
C54 0.021(3) 0.058(4) 0.023(3) -0.013(3) -0.004(2) 0.004(3)
C55 0.023(3) 0.042(3) 0.033(3) -0.001(2) -0.011(3) -0.012(3)
C56 0.027(3) 0.037(3) 0.025(3) -0.016(2) -0.011(2) -0.001(2)
C61 0.026(3) 0.024(3) 0.040(3) -0.011(2) -0.024(3) 0.008(2)
C62 0.043(3) 0.027(3) 0.045(4) -0.020(3) -0.027(3) 0.011(3)
C63 0.072(5) 0.035(3) 0.074(5) -0.036(3) -0.052(4) 0.031(3)
C64 0.066(5) 0.024(3) 0.107(7) -0.022(3) -0.056(5) 0.019(4)
C65 0.051(4) 0.024(3) 0.083(5) -0.008(3) -0.023(4) -0.004(3)
C66 0.038(3) 0.024(3) 0.058(4) -0.011(2) -0.019(3) 0.005(3)
C1A 0.061(12) 0.039(10) 0.025(11) -0.001(8) -0.010(8) 0.001(6)
C1B 0.072(12) 0.051(10) 0.060(15) -0.032(9) -0.035(11) 0.001(10)
C2B 0.14(2) 0.16(3) 0.084(19) -0.082(19) -0.029(15) -0.035(16)
C3B 0.075(10) 0.066(9) 0.057(10) -0.048(8) -0.044(9) 0.032(8)
C4B 0.061(10) 0.052(8) 0.132(16) 0.018(8) -0.069(11) 0.007(10)
C5B 0.048(9) 0.126(15) 0.055(11) 0.014(10) -0.023(8) 0.014(10)
C6B 0.060(13) 0.125(18) 0.037(11) -0.041(12) -0.024(11) 0.018(10)

loop_
_atom_type_symbol
_atom_type_description
_atom_type_scat_dispersion_real
_atom_type_scat_dispersion_imag
_atom_type_scat_source
C C 0.0033 0.0016 'International Tables Vol C Tables 4.2.6.8 and 6.1.1.4'
H H 0.0000 0.0000 'International Tables Vol C Tables 4.2.6.8 and 6.1.1.4'
P P 0.1023 0.0942 'International Tables Vol C Tables 4.2.6.8 and 6.1.1.4'
Cl Cl 0.1484 0.1585 'International Tables Vol C Tables 4.2.6.8 and 6.1.1.4'
Pt Pt -1.7033 8.3905 'International Tables Vol C Tables 4.2.6.8 and 6.1.1.4'
O O 0.0106 0.0060 'International Tables Vol C Tables 4.2.6.8 and 6.1.1.4'

loop_
_geom_angle_atom_site_label_1
_geom_angle_atom_site_label_2
_geom_angle_atom_site_label_3
_geom_angle
O1 Pt1 O2 65.16(11)
O1 Pt1 P1 98.84(9)
O2 Pt1 P1 163.83(9)
O1 Pt1 P2 161.52(8)
O2 Pt1 P2 96.43(9)
P1 Pt1 P2 99.48(4)
O1 Pt1 C1 32.57(12)
O2 Pt1 C1 32.62(12)
P1 Pt1 C1 131.28(11)
P2 Pt1 C1 128.96(11)
C31 P1 C21 110.5(2)
C31 P1 C11 102.4(2)
C21 P1 C11 102.5(2)
C31 P1 Pt1 117.35(15)
C21 P1 Pt1 111.32(14)
C11 P1 Pt1 111.45(14)
C41 P2 C61 104.5(2)
C41 P2 C51 105.7(2)
C61 P2 C51 103.8(2)
C41 P2 Pt1 107.31(15)
C61 P2 Pt1 123.70(14)
C51 P2 Pt1 110.53(15)
C1 O1 Pt1 92.7(2)
C1 O2 Pt1 91.8(2)
O3 C1 O1 125.0(4)
O3 C1 O2 124.8(4)
O1 C1 O2 110.2(4)
O3 C1 Pt1 177.0(4)
O1 C1 Pt1 54.7(2)
O2 C1 Pt1 55.5(2)
C12 C11 C16 118.5(4)
C12 C11 P1 121.8(3)
C16 C11 P1 119.7(3)
C13 C12 C11 120.2(4)
C13 C12 H12 119.9
C11 C12 H12 119.9
C14 C13 C12 120.4(4)
C14 C13 H13 119.8
C12 C13 H13 119.8
C13 C14 C15 120.1(4)
C13 C14 H14 119.9
C15 C14 H14 119.9
C16 C15 C14 120.0(5)
C16 C15 H15 120.0
C14 C15 H15 120.0
C15 C16 C11 120.7(4)
C15 C16 H16 119.6
C11 C16 H16 119.6
C22 C21 C26 118.1(4)
C22 C21 P1 122.3(3)
C26 C21 P1 119.4(3)
C23 C22 C21 120.4(4)
C23 C22 H22 119.8
C21 C22 H22 119.8
C22 C23 C24 120.5(4)
C22 C23 H23 119.7
C24 C23 H23 119.7
C25 C24 C23 119.6(5)
C25 C24 H24 120.2
C23 C24 H24 120.2
C24 C25 C26 120.3(4)
C24 C25 H25 119.8
C26 C25 H25 119.8
C25 C26 C21 121.0(4)
C25 C26 H26 119.5
C21 C26 H26 119.5
C32 C31 C36 119.6(4)
C32 C31 P1 123.8(4)
C36 C31 P1 116.3(3)
C31 C32 C33 119.3(5)
C31 C32 H32 120.3
C33 C32 H32 120.3
C34 C33 C32 120.3(5)
C34 C33 H33 119.9
C32 C33 H33 119.9
C33 C34 C35 120.7(5)
C33 C34 H34 119.6
C35 C34 H34 119.6
C34 C35 C36 119.6(5)
C34 C35 H35 120.2
C36 C35 H35 120.2
C35 C36 C31 120.5(5)
C35 C36 H36 119.7
C31 C36 H36 119.7
C42 C41 C46 118.7(5)
C42 C41 P2 119.1(3)
C46 C41 P2 122.1(4)
C41 C42 C43 120.6(5)
C41 C42 H42 119.7
C43 C42 H42 119.7
C44 C43 C42 119.8(5)
C44 C43 H43 120.1
C42 C43 H43 120.1
C43 C44 C45 120.3(5)
C43 C44 H44 119.9
C45 C44 H44 119.9
C44 C45 C46 120.3(5)
C44 C45 H45 119.9
C46 C45 H45 119.9
C45 C46 C41 120.3(5)
C45 C46 H46 119.8
C41 C46 H46 119.8
C56 C51 C52 118.6(4)
C56 C51 P2 118.6(3)
C52 C51 P2 122.7(4)
C53 C52 C51 120.2(5)
C53 C52 H52 119.9
C51 C52 H52 119.9
C54 C53 C52 121.1(5)
C54 C53 H53 119.4
C52 C53 H53 119.4
C53 C54 C55 120.1(5)
C53 C54 H54 120.0
C55 C54 H54 120.0
C54 C55 C56 119.4(5)
C54 C55 H55 120.3
C56 C55 H55 120.3
C51 C56 C55 120.6(4)
C51 C56 H56 119.7
C55 C56 H56 119.7
C66 C61 C62 118.3(5)
C66 C61 P2 121.7(4)
C62 C61 P2 120.0(4)
C63 C62 C61 120.7(6)
C63 C62 H62 119.6
C61 C62 H62 119.6
C62 C63 C64 120.0(6)
C62 C63 H63 120.0
C64 C63 H63 120.0
C65 C64 C63 120.0(5)
C65 C64 H64 120.0
C63 C64 H64 120.0
C64 C65 C66 120.0(6)
C64 C65 H65 120.0
C66 C65 H65 120.0
C61 C66 C65 121.0(6)
C61 C66 H66 119.5
C65 C66 H66 119.5
Cl2A C1A Cl1A 112.8(6)
Cl2A C1A H1A1 109.0
Cl1A C1A H1A1 109.0
Cl2A C1A H1A2 109.0
Cl1A C1A H1A2 109.0
H1A1 C1A H1A2 107.8
C2B C1B C6B 120.0
C2B C1B H1B 120.0
C6B C1B H1B 120.0
C3B C2B C1B 120.0
C3B C2B H2B 120.0
C1B C2B H2B 120.0
C2B C3B C4B 120.0
C2B C3B H3B 120.0
C4B C3B H3B 120.0
C5B C4B C3B 120.0
C5B C4B H4B 120.0
C3B C4B H4B 120.0
C4B C5B C6B 120.0
C4B C5B H5B 120.0
C6B C5B H5B 120.0
C5B C6B C1B 120.0
C5B C6B H6B 120.0
C1B C6B H6B 120.0

loop_
_geom_bond_atom_site_label_1
_geom_bond_atom_site_label_2
_geom_bond_distance
Pt1 O1 2.045(3)
Pt1 O2 2.063(3)
Pt1 P1 2.2324(11)
Pt1 P2 2.2533(12)
Pt1 C1 2.501(5)
Cl1A C1A 1.741(9)
Cl2A C1A 1.733(9)
P1 C31 1.815(4)
P1 C21 1.815(5)
P1 C11 1.826(4)
P2 C41 1.811(5)
P2 C61 1.813(5)
P2 C51 1.824(4)
O1 C1 1.348(5)
O2 C1 1.349(5)
O3 C1 1.208(5)
C11 C12 1.394(6)
C11 C16 1.395(6)
C12 C13 1.391(6)
C12 H12 0.9500
C13 C14 1.369(7)
C13 H13 0.9500
C14 C15 1.382(6)
C14 H14 0.9500
C15 C16 1.381(6)
C15 H15 0.9500
C16 H16 0.9500
C21 C22 1.398(6)
C21 C26 1.404(6)
C22 C23 1.384(6)
C22 H22 0.9500
C23 C24 1.391(6)
C23 H23 0.9500
C24 C25 1.377(6)
C24 H24 0.9500
C25 C26 1.381(6)
C25 H25 0.9500
C26 H26 0.9500
C31 C32 1.389(6)
C31 C36 1.391(7)
C32 C33 1.404(6)
C32 H32 0.9500
C33 C34 1.369(8)
C33 H33 0.9500
C34 C35 1.378(8)
C34 H34 0.9500
C35 C36 1.388(7)
C35 H35 0.9500
C36 H36 0.9500
C41 C42 1.388(7)
C41 C46 1.392(6)
C42 C43 1.396(7)
C42 H42 0.9500
C43 C44 1.367(7)
C43 H43 0.9500
C44 C45 1.381(7)
C44 H44 0.9500
C45 C46 1.382(7)
C45 H45 0.9500
C46 H46 0.9500
C51 C56 1.389(6)
C51 C52 1.393(6)
C52 C53 1.374(7)
C52 H52 0.9500
C53 C54 1.361(7)
C53 H53 0.9500
C54 C55 1.382(7)
C54 H54 0.9500
C55 C56 1.392(6)
C55 H55 0.9500
C56 H56 0.9500
C61 C66 1.382(7)
C61 C62 1.398(7)
C62 C63 1.380(7)
C62 H62 0.9500
C63 C64 1.382(9)
C63 H63 0.9500
C64 C65 1.374(9)
C64 H64 0.9500
C65 C66 1.385(7)
C65 H65 0.9500
C66 H66 0.9500
C1A H1A1 0.9900
C1A H1A2 0.9900
C1B C2B 1.3900
C1B C6B 1.3900
C1B H1B 0.9500
C2B C3B 1.3900
C2B H2B 0.9500
C3B C4B 1.3900
C3B H3B 0.9500
C4B C5B 1.3900
C4B H4B 0.9500
C5B C6B 1.3900
C5B H5B 0.9500
C6B H6B 0.9500

loop_
_geom_torsion_atom_site_label_1
_geom_torsion_atom_site_label_2
_geom_torsion_atom_site_label_3
_geom_torsion_atom_site_label_4
_geom_torsion
O1 Pt1 P1 C31 135.33(19)
O2 Pt1 P1 C31 143.2(4)
P2 Pt1 P1 C31 -47.15(17)
C1 Pt1 P1 C31 138.7(2)
O1 Pt1 P1 C21 -96.03(17)
O2 Pt1 P1 C21 -88.2(4)
P2 Pt1 P1 C21 81.48(15)
C1 Pt1 P1 C21 -92.7(2)
O1 Pt1 P1 C11 17.72(19)
O2 Pt1 P1 C11 25.6(4)
P2 Pt1 P1 C11 -164.77(16)
C1 Pt1 P1 C11 21.0(2)
O1 Pt1 P2 C41 -51.4(3)
O2 Pt1 P2 C41 -46.50(17)
P1 Pt1 P2 C41 136.39(15)
C1 Pt1 P2 C41 -49.2(2)
O1 Pt1 P2 C61 -172.9(3)
O2 Pt1 P2 C61 -168.0(2)
P1 Pt1 P2 C61 14.9(2)
C1 Pt1 P2 C61 -170.7(2)
O1 Pt1 P2 C51 63.4(3)
O2 Pt1 P2 C51 68.29(17)
P1 Pt1 P2 C51 -108.82(15)
C1 Pt1 P2 C51 65.6(2)
O2 Pt1 O1 C1 -2.2(2)
P1 Pt1 O1 C1 175.4(2)
P2 Pt1 O1 C1 3.1(5)
O1 Pt1 O2 C1 2.2(2)
P1 Pt1 O2 C1 -6.4(5)
P2 Pt1 O2 C1 -176.1(2)
Pt1 O1 C1 O3 -176.3(4)
Pt1 O1 C1 O2 3.3(4)
Pt1 O2 C1 O3 176.3(4)
Pt1 O2 C1 O1 -3.3(3)
O1 Pt1 C1 O3 87(7)
O2 Pt1 C1 O3 -97(7)
P1 Pt1 C1 O3 81(7)
P2 Pt1 C1 O3 -92(7)
O2 Pt1 C1 O1 176.3(4)
P1 Pt1 C1 O1 -6.1(3)
P2 Pt1 C1 O1 -178.72(19)
O1 Pt1 C1 O2 -176.3(4)
P1 Pt1 C1 O2 177.65(18)
P2 Pt1 C1 O2 5.0(3)
C31 P1 C11 C12 -4.8(4)
C21 P1 C11 C12 -119.3(4)
Pt1 P1 C11 C12 121.5(3)
C31 P1 C11 C16 173.6(4)
C21 P1 C11 C16 59.0(4)
Pt1 P1 C11 C16 -60.1(4)
C16 C11 C12 C13 -1.5(7)
P1 C11 C12 C13 176.9(4)
C11 C12 C13 C14 0.4(7)
C12 C13 C14 C15 1.3(8)
C13 C14 C15 C16 -1.8(7)
C14 C15 C16 C11 0.7(7)
C12 C11 C16 C15 1.0(7)
P1 C11 C16 C15 -177.5(3)
C31 P1 C21 C22 -63.3(4)
C11 P1 C21 C22 45.3(4)
Pt1 P1 C21 C22 164.5(3)
C31 P1 C21 C26 122.9(3)
C11 P1 C21 C26 -128.6(3)
Pt1 P1 C21 C26 -9.3(4)
C26 C21 C22 C23 -2.4(6)
P1 C21 C22 C23 -176.3(4)
C21 C22 C23 C24 1.4(7)
C22 C23 C24 C25 0.8(7)
C23 C24 C25 C26 -1.9(7)
C24 C25 C26 C21 0.9(7)
C22 C21 C26 C25 1.2(6)
P1 C21 C26 C25 175.3(3)
C21 P1 C31 C32 17.0(4)
C11 P1 C31 C32 -91.6(4)
Pt1 P1 C31 C32 146.0(3)
C21 P1 C31 C36 -169.4(3)
C11 P1 C31 C36 82.1(4)
Pt1 P1 C31 C36 -40.3(4)
C36 C31 C32 C33 0.6(7)
P1 C31 C32 C33 174.1(4)
C31 C32 C33 C34 -2.2(7)
C32 C33 C34 C35 2.5(8)
C33 C34 C35 C36 -1.2(8)
C34 C35 C36 C31 -0.3(8)
C32 C31 C36 C35 0.6(7)
P1 C31 C36 C35 -173.3(4)
C61 P2 C41 C42 99.9(4)
C51 P2 C41 C42 -151.0(4)
Pt1 P2 C41 C42 -33.0(4)
C61 P2 C41 C46 -77.5(4)
C51 P2 C41 C46 31.6(4)
Pt1 P2 C41 C46 149.6(3)
C46 C41 C42 C43 -0.1(7)
P2 C41 C42 C43 -177.7(4)
C41 C42 C43 C44 -0.1(8)
C42 C43 C44 C45 0.3(8)
C43 C44 C45 C46 -0.2(8)
C44 C45 C46 C41 -0.1(7)
C42 C41 C46 C45 0.2(7)
P2 C41 C46 C45 177.7(4)
C41 P2 C51 C56 86.8(4)
C61 P2 C51 C56 -163.5(4)
Pt1 P2 C51 C56 -29.0(4)
C41 P2 C51 C52 -90.6(4)
C61 P2 C51 C52 19.1(5)
Pt1 P2 C51 C52 153.6(4)
C56 C51 C52 C53 1.0(7)
P2 C51 C52 C53 178.4(4)
C51 C52 C53 C54 -1.2(8)
C52 C53 C54 C55 0.6(8)
C53 C54 C55 C56 0.1(8)
C52 C51 C56 C55 -0.4(7)
P2 C51 C56 C55 -177.9(4)
C54 C55 C56 C51 -0.2(7)
C41 P2 C61 C66 -16.0(4)
C51 P2 C61 C66 -126.5(4)
Pt1 P2 C61 C66 106.8(4)
C41 P2 C61 C62 165.9(4)
C51 P2 C61 C62 55.4(4)
Pt1 P2 C61 C62 -71.3(4)
C66 C61 C62 C63 0.4(7)
P2 C61 C62 C63 178.5(4)
C61 C62 C63 C64 -1.2(8)
C62 C63 C64 C65 1.3(9)
C63 C64 C65 C66 -0.6(9)
C62 C61 C66 C65 0.3(7)
P2 C61 C66 C65 -177.8(4)
C64 C65 C66 C61 -0.2(8)
C6B C1B C2B C3B 0.0
C1B C2B C3B C4B 0.0
C2B C3B C4B C5B 0.0
C3B C4B C5B C6B 0.0
C4B C5B C6B C1B 0.0
C2B C1B C6B C5B 0.0
